data_1534825
loop_
_publ_author_name
'Lyakhov, A.S.'
'Palkina, K.K.'
'Lyutsko, V.A.'
'Maximova, S.I.'
'Chibiskova, N.T.'

_publ_section_title
;
 Crystal structure of vanadium(III) dihydrotriphosphate VH2P3O10
;
_journal_name_full 'Izvestiya Akademii Nauk SSSR, Neorganicheskie Materialy'
_journal_page_first 1064
_journal_page_last 1068
_journal_volume 26
_journal_year 1990
_chemical_formula_sum 'H2 O10 P3 V'
_chemical_name_systematic 'V H2 P3 O10'
_space_group_IT_number 14
_symmetry_space_group_name_Hall '-P 2yn'
_symmetry_space_group_name_H-M 'P 1 21/n 1'
_cell_angle_alpha 90
_cell_angle_beta 102.82
_cell_angle_gamma 90
_cell_formula_units_Z 4
_cell_length_a 7.378
_cell_length_b 8.786
_cell_length_c 11.702
_cell_volume 739.651
_citation_journal_id_ASTM IVNMAW
_cod_data_source_file Lyakhov_IVNMAW_1990_1004.cif
_cod_data_source_block H2O10P3V1
_cod_original_cell_volume 739.6506
_cod_original_sg_symbol_Hall '-P 2ybc (x-z,y,z)'
_cod_original_formula_sum 'H2 O10 P3 V1'
_cod_database_code 1534825

loop_
_symmetry_equiv_pos_as_xyz
x,y,z
-x+1/2,y+1/2,-z+1/2
-x,-y,-z
x-1/2,-y-1/2,z-1/2

loop_
_atom_site_label
_atom_site_type_symbol
_atom_site_fract_x
_atom_site_fract_y
_atom_site_fract_z
_atom_site_occupancy
_atom_site_U_iso_or_equiv
O9 O-2 0.191 0.4211 0.3948 1 0.0
P2 P+5 0.64585 0.39815 0.29292 1 0.0
P1 P+5 0.27893 0.39723 0.13347 1 0.0
P3 P+5 0.73339 0.12229 0.02059 1 0.0
O5 O-2 0.2698 0.2319 0.1638 1 0.0
H2 H+1 0.841 0.296 0.094 1 0.0
O10 O-2 0.8671 0.26 0.0371 1 0.0
O4 O-2 0.3719 -0.0053 0.3395 1 0.0
O7 O-2 0.6149 0.2335 0.3153 1 0.0
O8 O-2 0.8174 0.4341 0.2502 1 0.0
O2 O-2 0.794 0.076 0.5053 1 0.0
O3 O-2 0.6455 0.4861 0.4101 1 0.0
O6 O-2 0.5703 0.1499 0.075 1 0.0
O1 O-2 0.4742 0.467 0.2035 1 0.0
V1 V+3 0.46202 0.07496 0.20629 1 0.0
H1 H+1 0.725 0.135 0.473 1 0.0
